data_7044440
loop_
_publ_author_name
'Baskin, Maria'
'Fridman, Natalia'
'Kosa, Monica'
'Maayan, Galia'

_publ_section_title
;
 Heteroleptic Complexes via Solubility Control: Examples of Cu(II),
 Co(II), Ni(II) and Mn(II) complexes Based on the Derivatives of
 Terpyridine and Hydroxyquinoline
;
_journal_name_full 'Dalton Trans.'
_journal_paper_doi 10.1039/C7DT03387G
_journal_year 2017
_chemical_formula_moiety 'C66 H48 Mn4 N10 O14, 2(F6 P), 1.5(C4 O)'
_chemical_formula_sum 'C72 H48 F12 Mn4 N10 O15.5 P2'
_chemical_formula_weight 1810.90
_chemical_name_common 'Galia21 (Masha)'
_chemical_name_systematic
;
 ? 
;
_space_group_crystal_system monoclinic
_space_group_IT_number 14
_space_group_name_Hall '-P 2ybc'
_space_group_name_H-M_alt 'P 1 21/c 1'
_symmetry_space_group_name_Hall '-P 2ybc'
_symmetry_space_group_name_H-M 'P 1 21/c 1'
_atom_sites_solution_hydrogens geom
_audit_creation_date 2017-09-28
_audit_creation_method
;
Olex2 1.2
(compiled 2017.08.10 svn.r3458 for OlexSys, GUI svn.r5381)
;
_audit_update_record
;
2017-09-28 deposited with the CCDC.
2017-10-09 downloaded from the CCDC.
;
_cell_angle_alpha 90
_cell_angle_beta 106.0360(6)
_cell_angle_gamma 90
_cell_formula_units_Z 4
_cell_length_a 14.4080(2)
_cell_length_b 20.7610(3)
_cell_length_c 26.8660(5)
_cell_measurement_reflns_used 13280
_cell_measurement_temperature 200(2)
_cell_measurement_theta_max 24.72
_cell_measurement_theta_min 0.79
_cell_volume 7723.6(2)
_computing_cell_refinement 'DENZO HKL2000 (Otwinowski & Minor 1997)'
_computing_data_collection 'Collect (Nonius, 2006)'
_computing_data_reduction 'DENZO HKL2000 (Otwinowski & Minor 1997)'
_computing_molecular_graphics 'Olex2 (Dolomanov et al., 2009)'
_computing_publication_material 'Olex2 (Dolomanov et al., 2009)'
_computing_structure_refinement 'ShelXL (Sheldrick, 2015)'
_computing_structure_solution 'SHELXS-97 (Sheldrick, 1990)'
_diffrn_ambient_temperature 200.15
_diffrn_detector_area_resol_mean 95
_diffrn_measured_fraction_theta_full 0.999
_diffrn_measured_fraction_theta_max 0.999
_diffrn_measurement_device_type 'Nonius KappaCCD'
_diffrn_measurement_method 'phi- and omega-scans'
_diffrn_radiation_type MoK\a
_diffrn_radiation_wavelength 0.71073
_diffrn_reflns_av_R_equivalents 0.075
_diffrn_reflns_av_unetI/netI 0.0672
_diffrn_reflns_Laue_measured_fraction_full 0.999
_diffrn_reflns_Laue_measured_fraction_max 0.999
_diffrn_reflns_limit_h_max 16
_diffrn_reflns_limit_h_min 0
_diffrn_reflns_limit_k_max 0
_diffrn_reflns_limit_k_min -24
_diffrn_reflns_limit_l_max 29
_diffrn_reflns_limit_l_min -31
_diffrn_reflns_number 13159
_diffrn_reflns_point_group_measured_fraction_full 0.999
_diffrn_reflns_point_group_measured_fraction_max 0.999
_diffrn_reflns_theta_full 24.719
_diffrn_reflns_theta_max 24.719
_diffrn_reflns_theta_min 1.259
_exptl_absorpt_coefficient_mu 0.781
_exptl_absorpt_correction_T_max 0.8522
_exptl_absorpt_correction_T_min 0.7835
_exptl_absorpt_correction_type multi-scan
_exptl_absorpt_process_details
;
'HKL Denzo and Scalepack (Otwinowski & Minor 1997)'  
;
_exptl_crystal_colour 'dark brown'
_exptl_crystal_density_diffrn 1.557
_exptl_crystal_density_method 'not measured'
_exptl_crystal_description needle
_exptl_crystal_F_000 3648
_exptl_crystal_size_max 0.3
_exptl_crystal_size_mid 0.24
_exptl_crystal_size_min 0.18
_exptl_transmission_factor_max 0.8522
_exptl_transmission_factor_min 0.7835
_refine_diff_density_max 1.812
_refine_diff_density_min -0.598
_refine_diff_density_rms 0.182
_refine_ls_extinction_method none
_refine_ls_goodness_of_fit_ref 1.013
_refine_ls_hydrogen_treatment constr
_refine_ls_matrix_type full
_refine_ls_number_parameters 1033
_refine_ls_number_reflns 13159
_refine_ls_number_restraints 2
_refine_ls_restrained_S_all 1.013
_refine_ls_R_factor_all 0.1254
_refine_ls_R_factor_gt 0.0720
_refine_ls_shift/su_max 0.008
_refine_ls_shift/su_mean 0.000
_refine_ls_structure_factor_coef Fsqd
_refine_ls_weighting_details 'w=1/[\s^2^(Fo^2^)+(0.1446P)^2^] where P=(Fo^2^+2Fc^2^)/3'
_refine_ls_weighting_scheme calc
_refine_ls_wR_factor_gt 0.1939
_refine_ls_wR_factor_ref 0.2218
_reflns_Friedel_coverage 0.000
_reflns_number_gt 7942
_reflns_number_total 13159
_reflns_threshold_expression 'I > 2\s(I)'
_cod_depositor_comments
;

2018-06-11
Z value and formula fixed to values more according to usual
chemical conventions.                 miguel
;
_cod_original_formula_sum 'C144 H96 F24 Mn8 N20 O31 P4'
_cod_original_formula_weight 3621.80
_cod_original_formula_moiety '2(C66 H48 Mn4 N10 O14), 4(F6 P), 3(C4 O)'
_cod_original_formula_units_Z 2
_cod_data_source_file c7dt03387g2.cif
_cod_data_source_block galia21
_cod_database_code 7044440
_shelx_shelxl_version_number 2014/7
_shelx_space_group_comment
;
The symmetry employed for this shelxl refinement is uniquely defined
by the following loop, which should always be used as a source of
symmetry information in preference to the above space-group names.
They are only intended as comments.
;
_shelx_estimated_absorpt_t_max 0.872
_shelx_estimated_absorpt_t_min 0.800
_olex2_refinement_description
;
1. Fixed Uiso
 At 1.2 times of:
  All C(H) groups
 At 1.5 times of:
  All C(H,H,H) groups
2. Restrained distances
 C72-C71
 1.5 with sigma of 0.001
 O16-C72
 1.4 with sigma of 0.001
3.a Aromatic/amide H refined with riding coordinates:
 C4(H4), C5(H5), C7(H7), C8(H8), C9(H9), C15(H15), C16(H16), C18(H18),
 C19(H19), C20(H20), C26(H26), C27(H27), C29(H29), C30(H30), C31(H31), C37(H37),
  C38(H38), C40(H40), C41(H41), C42(H42), C48(H48), C49(H49), C51(H51),
 C52(H52), C53(H53), C59(H59), C60(H60), C62(H62), C63(H63), C64(H64)
3.b Idealised Me refined as rotating group:
 C1(H1A,H1B,H1C), C12(H12A,H12B,H12C), C23(H23A,H23B,H23C), C34(H34A,H34B,
 H34C), C45(H45A,H45B,H45C), C56(H56A,H56B,H56C)
;
_olex2_submission_special_instructions 'No special instructions were received'

loop_
_space_group_symop_operation_xyz
'x, y, z'
'-x, y+1/2, -z+1/2'
'-x, -y, -z'
'x, -y-1/2, z-1/2'

loop_
_atom_site_label
_atom_site_type_symbol
_atom_site_fract_x
_atom_site_fract_y
_atom_site_fract_z
_atom_site_U_iso_or_equiv
_atom_site_adp_type
_atom_site_occupancy
_atom_site_site_symmetry_order
_atom_site_calc_flag
_atom_site_refinement_flags_posn
_atom_site_refinement_flags_adp
_atom_site_refinement_flags_occupancy
Mn1 Mn 0.21519(5) 0.21175(4) 0.84320(3) 0.0408(2) Uani 1 1 d . . .
Mn2 Mn 0.32942(5) 0.12723(4) 0.77159(3) 0.0402(2) Uani 1 1 d . . .
Mn3 Mn 0.21673(5) 0.04381(4) 0.84249(3) 0.0400(2) Uani 1 1 d . . .
Mn4 Mn 0.43394(5) -0.01410(4) 0.83422(3) 0.0407(2) Uani 1 1 d . . .
O1 O -0.0910(2) 0.2602(2) 0.79442(17) 0.0646(12) Uani 1 1 d . . .
O2 O 0.3317(3) 0.4164(2) 0.90259(18) 0.0794(14) Uani 1 1 d . . .
O3 O 0.2216(3) 0.3446(2) 0.86214(18) 0.0689(12) Uani 1 1 d . . .
O4 O 0.2780(2) 0.12555(16) 0.88543(13) 0.0412(9) Uani 1 1 d . . .
O5 O 0.3215(2) 0.22640(18) 0.79503(14) 0.0441(9) Uani 1 1 d . . .
O6 O 0.3750(3) 0.1610(2) 0.62015(16) 0.0628(12) Uani 1 1 d . . .
O7 O 0.1708(2) 0.12430(16) 0.78740(13) 0.0384(8) Uani 1 1 d . . .
O8 O 0.2987(2) 0.02361(17) 0.77551(14) 0.0414(9) Uani 1 1 d . . .
O9 O -0.0717(3) -0.0249(2) 0.83373(17) 0.0619(12) Uani 1 1 d . . .
O10 O 0.3200(2) -0.02736(18) 0.87931(14) 0.0438(9) Uani 1 1 d . . .
O11 O 0.4438(2) 0.09012(17) 0.83000(13) 0.0416(9) Uani 1 1 d . . .
O12 O 0.4582(3) -0.14624(19) 0.71100(16) 0.0565(11) Uani 1 1 d . . .
O13 O 0.6849(3) -0.12817(19) 0.94808(16) 0.0552(10) Uani 1 1 d . . .
O14 O 0.5387(3) -0.1129(2) 0.89203(16) 0.0550(10) Uani 1 1 d . . .
N1 N 0.0601(3) 0.2248(2) 0.84600(18) 0.0458(11) Uani 1 1 d . . .
N2 N 0.1382(3) 0.2625(2) 0.77352(17) 0.0411(11) Uani 1 1 d . . .
N3 N 0.3379(3) 0.2472(2) 0.90984(16) 0.0415(11) Uani 1 1 d . . .
N4 N 0.4050(3) 0.1368(2) 0.70821(18) 0.0479(12) Uani 1 1 d . . .
N5 N 0.2167(3) 0.1376(2) 0.69701(17) 0.0383(10) Uani 1 1 d . . .
N6 N 0.0799(3) 0.0253(2) 0.86523(19) 0.0480(12) Uani 1 1 d . . .
N7 N 0.1243(3) -0.0174(2) 0.78115(17) 0.0395(10) Uani 1 1 d . . .
N8 N 0.4882(3) -0.0602(2) 0.76952(17) 0.0451(11) Uani 1 1 d . . .
N9 N 0.3651(3) -0.1092(2) 0.81419(17) 0.0374(10) Uani 1 1 d . . .
N10 N 0.5766(3) 0.0151(2) 0.89108(16) 0.0416(11) Uani 1 1 d . . .
C1 C -0.1369(4) 0.2412(4) 0.8342(3) 0.079(2) Uani 1 1 d . . .
H1A H -0.2058 0.2518 0.8227 0.119 Uiso 1 1 calc GR . .
H1B H -0.1067 0.2644 0.8664 0.119 Uiso 1 1 calc GR . .
H1C H -0.1290 0.1948 0.8403 0.119 Uiso 1 1 calc GR . .
C2 C 0.0034(4) 0.2492(3) 0.8059(2) 0.0481(14) Uani 1 1 d . . .
C3 C 0.0428(4) 0.2708(3) 0.7625(2) 0.0430(13) Uani 1 1 d . . .
C4 C -0.0084(4) 0.2986(3) 0.7145(2) 0.0555(16) Uani 1 1 d . . .
H4 H -0.0764 0.3042 0.7065 0.067 Uiso 1 1 calc R . .
C5 C 0.0392(5) 0.3171(3) 0.6803(2) 0.0595(16) Uani 1 1 d . . .
H5 H 0.0043 0.3342 0.6477 0.071 Uiso 1 1 calc R . .
C6 C 0.1405(4) 0.3112(3) 0.6924(2) 0.0484(14) Uani 1 1 d . . .
C7 C 0.1995(5) 0.3322(3) 0.6610(3) 0.0639(17) Uani 1 1 d . . .
H7 H 0.1714 0.3533 0.6290 0.077 Uiso 1 1 calc R . .
C8 C 0.2962(5) 0.3221(3) 0.6771(3) 0.0627(17) Uani 1 1 d . . .
H8 H 0.3353 0.3385 0.6568 0.075 Uiso 1 1 calc R . .
C9 C 0.3409(5) 0.2881(3) 0.7230(2) 0.0565(16) Uani 1 1 d . . .
H9 H 0.4088 0.2816 0.7325 0.068 Uiso 1 1 calc R . .
C10 C 0.2877(4) 0.2644(3) 0.7541(2) 0.0422(13) Uani 1 1 d . . .
C11 C 0.1860(4) 0.2804(2) 0.7392(2) 0.0392(12) Uani 1 1 d . . .
C12 C 0.2688(6) 0.4675(4) 0.8774(4) 0.110(3) Uani 1 1 d . . .
H12A H 0.2621 0.4663 0.8401 0.165 Uiso 1 1 calc GR . .
H12B H 0.2962 0.5091 0.8915 0.165 Uiso 1 1 calc GR . .
H12C H 0.2052 0.4620 0.8834 0.165 Uiso 1 1 calc GR . .
C13 C 0.2990(5) 0.3567(3) 0.8914(2) 0.0560(16) Uani 1 1 d . . .
C14 C 0.3665(4) 0.3068(3) 0.9205(2) 0.0500(14) Uani 1 1 d . . .
C15 C 0.4559(5) 0.3221(3) 0.9563(3) 0.0654(18) Uani 1 1 d . . .
H15 H 0.4751 0.3658 0.9624 0.079 Uiso 1 1 calc R . .
C16 C 0.5137(4) 0.2747(3) 0.9820(2) 0.0618(17) Uani 1 1 d . . .
H16 H 0.5739 0.2849 1.0060 0.074 Uiso 1 1 calc R . .
C17 C 0.4840(4) 0.2097(3) 0.9729(2) 0.0483(14) Uani 1 1 d . . .
C18 C 0.5352(4) 0.1573(3) 1.0000(2) 0.0530(16) Uani 1 1 d . . .
H18 H 0.5951 0.1640 1.0253 0.064 Uiso 1 1 calc R . .
C19 C 0.4987(4) 0.0968(3) 0.9900(2) 0.0537(16) Uani 1 1 d . . .
H19 H 0.5336 0.0619 1.0092 0.064 Uiso 1 1 calc R . .
C20 C 0.4127(4) 0.0841(3) 0.9528(2) 0.0503(15) Uani 1 1 d . . .
H20 H 0.3897 0.0411 0.9473 0.060 Uiso 1 1 calc R . .
C21 C 0.3593(4) 0.1340(3) 0.9233(2) 0.0410(13) Uani 1 1 d . . .
C22 C 0.3935(3) 0.1980(3) 0.9353(2) 0.0420(13) Uani 1 1 d . . .
C23 C 0.4777(4) 0.1661(5) 0.6252(3) 0.087(3) Uani 1 1 d . . .
H23A H 0.4878 0.1716 0.5908 0.130 Uiso 1 1 calc GR . .
H23B H 0.5103 0.1268 0.6412 0.130 Uiso 1 1 calc GR . .
H23C H 0.5043 0.2033 0.6469 0.130 Uiso 1 1 calc GR . .
C24 C 0.3503(4) 0.1476(3) 0.6636(2) 0.0483(14) Uani 1 1 d . . .
C25 C 0.2426(4) 0.1460(3) 0.6548(2) 0.0455(14) Uani 1 1 d . . .
C26 C 0.1764(4) 0.1529(3) 0.6063(2) 0.0594(17) Uani 1 1 d . . .
H26 H 0.1973 0.1613 0.5763 0.071 Uiso 1 1 calc R . .
C27 C 0.0805(4) 0.1473(3) 0.6032(2) 0.0653(18) Uani 1 1 d . . .
H27 H 0.0340 0.1509 0.5705 0.078 Uiso 1 1 calc R . .
C28 C 0.0496(4) 0.1362(3) 0.6475(2) 0.0458(14) Uani 1 1 d . . .
C29 C -0.0472(4) 0.1276(3) 0.6472(2) 0.0557(16) Uani 1 1 d . . .
H29 H -0.0972 0.1282 0.6156 0.067 Uiso 1 1 calc R . .
C30 C -0.0680(4) 0.1183(3) 0.6939(2) 0.0531(15) Uani 1 1 d . . .
H30 H -0.1336 0.1132 0.6938 0.064 Uiso 1 1 calc R . .
C31 C 0.0028(3) 0.1162(3) 0.7409(2) 0.0455(14) Uani 1 1 d . . .
H31 H -0.0154 0.1095 0.7719 0.055 Uiso 1 1 calc R . .
C32 C 0.0990(3) 0.1236(2) 0.7434(2) 0.0383(12) Uani 1 1 d . . .
C33 C 0.1229(3) 0.1327(2) 0.6953(2) 0.0363(12) Uani 1 1 d . . .
C34 C -0.1065(5) -0.0008(4) 0.8761(3) 0.077(2) Uani 1 1 d . . .
H34A H -0.1710 -0.0182 0.8731 0.115 Uiso 1 1 calc GR . .
H34B H -0.1096 0.0464 0.8746 0.115 Uiso 1 1 calc GR . .
H34C H -0.0623 -0.0143 0.9092 0.115 Uiso 1 1 calc GR . .
C35 C 0.0160(4) -0.0084(3) 0.8322(2) 0.0453(14) Uani 1 1 d . . .
C36 C 0.0354(4) -0.0299(3) 0.7832(2) 0.0436(13) Uani 1 1 d . . .
C37 C -0.0341(4) -0.0585(3) 0.7420(3) 0.0551(16) Uani 1 1 d . . .
H37 H -0.0970 -0.0678 0.7449 0.066 Uiso 1 1 calc R . .
C38 C -0.0093(4) -0.0727(3) 0.6979(2) 0.0592(17) Uani 1 1 d . . .
H38 H -0.0557 -0.0919 0.6696 0.071 Uiso 1 1 calc R . .
C39 C 0.0848(4) -0.0592(3) 0.6933(2) 0.0509(15) Uani 1 1 d . . .
C40 C 0.1149(4) -0.0709(3) 0.6493(2) 0.0603(17) Uani 1 1 d . . .
H40 H 0.0733 -0.0919 0.6202 0.072 Uiso 1 1 calc R . .
C41 C 0.2061(5) -0.0515(3) 0.6484(3) 0.0634(17) Uani 1 1 d . . .
H41 H 0.2265 -0.0595 0.6182 0.076 Uiso 1 1 calc R . .
C42 C 0.2697(4) -0.0204(3) 0.6906(2) 0.0500(14) Uani 1 1 d . . .
H42 H 0.3315 -0.0072 0.6883 0.060 Uiso 1 1 calc R . .
C43 C 0.2438(3) -0.0090(3) 0.7348(2) 0.0397(13) Uani 1 1 d . . .
C44 C 0.1505(4) -0.0295(2) 0.7367(2) 0.0421(13) Uani 1 1 d . . .
C45 C 0.5168(5) -0.1184(3) 0.6812(3) 0.070(2) Uani 1 1 d . . .
H45A H 0.5213 -0.1485 0.6538 0.105 Uiso 1 1 calc GR . .
H45B H 0.5816 -0.1098 0.7038 0.105 Uiso 1 1 calc GR . .
H45C H 0.4875 -0.0780 0.6655 0.105 Uiso 1 1 calc GR . .
C46 C 0.4508(3) -0.1128(3) 0.7524(2) 0.0426(13) Uani 1 1 d . . .
C47 C 0.3886(4) -0.1474(3) 0.7808(2) 0.0435(13) Uani 1 1 d . . .
C48 C 0.3608(4) -0.2116(3) 0.7736(2) 0.0511(15) Uani 1 1 d . . .
H48 H 0.3771 -0.2373 0.7480 0.061 Uiso 1 1 calc R . .
C49 C 0.3082(4) -0.2367(3) 0.8054(2) 0.0514(15) Uani 1 1 d . . .
H49 H 0.2887 -0.2806 0.8020 0.062 Uiso 1 1 calc R . .
C50 C 0.2839(3) -0.1981(3) 0.8424(2) 0.0449(14) Uani 1 1 d . . .
C51 C 0.2299(4) -0.2192(3) 0.8772(2) 0.0530(16) Uani 1 1 d . . .
H51 H 0.2114 -0.2631 0.8778 0.064 Uiso 1 1 calc R . .
C52 C 0.2059(4) -0.1752(3) 0.9092(2) 0.0513(15) Uani 1 1 d . . .
H52 H 0.1685 -0.1892 0.9313 0.062 Uiso 1 1 calc R . .
C53 C 0.2335(4) -0.1104(3) 0.9113(2) 0.0483(14) Uani 1 1 d . . .
H53 H 0.2144 -0.0817 0.9342 0.058 Uiso 1 1 calc R . .
C54 C 0.2889(3) -0.0880(3) 0.8798(2) 0.0410(13) Uani 1 1 d . . .
C55 C 0.3127(3) -0.1329(3) 0.8451(2) 0.0401(13) Uani 1 1 d . . .
C56 C 0.6708(4) -0.1958(3) 0.9491(3) 0.0613(17) Uani 1 1 d . . .
H56A H 0.6959 -0.2163 0.9226 0.092 Uiso 1 1 calc GR . .
H56B H 0.6017 -0.2050 0.9420 0.092 Uiso 1 1 calc GR . .
H56C H 0.7051 -0.2126 0.9833 0.092 Uiso 1 1 calc GR . .
C57 C 0.6149(4) -0.0920(3) 0.9186(2) 0.0450(14) Uani 1 1 d . . .
C58 C 0.6408(4) -0.0235(3) 0.9212(2) 0.0428(13) Uani 1 1 d . . .
C59 C 0.7295(4) -0.0013(3) 0.9529(2) 0.0523(15) Uani 1 1 d . . .
H59 H 0.7730 -0.0301 0.9751 0.063 Uiso 1 1 calc R . .
C60 C 0.7525(4) 0.0631(3) 0.9512(2) 0.0539(16) Uani 1 1 d . . .
H60 H 0.8131 0.0786 0.9717 0.065 Uiso 1 1 calc R . .
C61 C 0.6858(4) 0.1061(3) 0.9188(2) 0.0485(14) Uani 1 1 d . . .
C62 C 0.7034(4) 0.1732(3) 0.9139(2) 0.0574(16) Uani 1 1 d . . .
H62 H 0.7625 0.1921 0.9332 0.069 Uiso 1 1 calc R . .
C63 C 0.6346(4) 0.2093(3) 0.8813(2) 0.0558(16) Uani 1 1 d . . .
H63 H 0.6466 0.2538 0.8776 0.067 Uiso 1 1 calc R . .
C64 C 0.5453(4) 0.1828(3) 0.8528(2) 0.0494(14) Uani 1 1 d . . .
H64 H 0.4985 0.2101 0.8308 0.059 Uiso 1 1 calc R . .
C65 C 0.5246(3) 0.1190(3) 0.8560(2) 0.0386(13) Uani 1 1 d . . .
C66 C 0.5974(3) 0.0788(3) 0.8896(2) 0.0417(13) Uani 1 1 d . . .
P1 P 0.68262(11) 0.06794(9) 0.74356(7) 0.0586(5) Uani 1 1 d . . .
F1 F 0.6265(3) 0.13324(18) 0.74737(17) 0.0788(12) Uani 1 1 d . . .
F2 F 0.7360(3) 0.0032(2) 0.73794(18) 0.0987(15) Uani 1 1 d . . .
F3 F 0.6963(2) 0.09330(19) 0.68948(14) 0.0718(10) Uani 1 1 d . . .
F4 F 0.7814(3) 0.0999(3) 0.77368(17) 0.0973(14) Uani 1 1 d . . .
F5 F 0.6665(3) 0.0425(2) 0.79559(17) 0.0893(13) Uani 1 1 d . . .
F6 F 0.5813(3) 0.03684(19) 0.71124(17) 0.0823(12) Uani 1 1 d . . .
P2 P 0.02915(13) 0.16049(14) 0.98815(8) 0.0858(7) Uani 1 1 d . . .
F7 F -0.0392(5) 0.1437(5) 0.9352(3) 0.198(4) Uani 1 1 d . . .
F8 F 0.0972(6) 0.1767(10) 1.0364(2) 0.358(10) Uani 1 1 d . . .
F9 F 0.1054(5) 0.1752(6) 0.9604(2) 0.216(5) Uani 1 1 d . . .
F10 F -0.0020(12) 0.2281(5) 0.9754(8) 0.376(9) Uani 1 1 d . . .
F11 F -0.0502(4) 0.1481(6) 1.0127(3) 0.251(6) Uani 1 1 d . . .
F12 F 0.0629(11) 0.0955(6) 0.9950(7) 0.386(11) Uani 1 1 d . . .
O15 O 0.3115(9) 0.5798(7) 0.0327(4) 0.205(4) Uani 1 1 d . . .
C67 C 0.4171(16) 0.4873(11) 0.0603(8) 0.259(13) Uani 1 1 d . . .
C68 C 0.3582(18) 0.5152(12) 0.0216(10) 0.257(11) Uani 1 1 d . . .
C69 C 0.2516(13) 0.6204(8) -0.0102(6) 0.196(8) Uani 1 1 d . . .
C70 C 0.2003(12) 0.6672(6) 0.0153(6) 0.183(7) Uani 1 1 d . . .
O16 O 0.0000 0.5000 1.0000 0.408(16) Uiso 1 2 d DS T P
C71 C 0.1037(15) 0.3982(11) 0.9667(10) 0.374(15) Uiso 1 1 d D . .
C72 C 0.0383(13) 0.4446(6) 0.9834(8) 0.261(9) Uiso 1 1 d D . .

loop_
_atom_site_aniso_label
_atom_site_aniso_U_11
_atom_site_aniso_U_22
_atom_site_aniso_U_33
_atom_site_aniso_U_23
_atom_site_aniso_U_13
_atom_site_aniso_U_12
Mn1 0.0344(4) 0.0472(5) 0.0369(5) 0.0035(4) 0.0034(3) 0.0043(3)
Mn2 0.0304(4) 0.0466(5) 0.0405(5) 0.0026(4) 0.0048(3) 0.0001(3)
Mn3 0.0338(4) 0.0437(5) 0.0403(5) 0.0008(4) 0.0067(3) -0.0005(3)
Mn4 0.0325(4) 0.0409(5) 0.0466(5) -0.0010(4) 0.0075(3) -0.0016(3)
O1 0.034(2) 0.085(3) 0.074(3) 0.009(2) 0.013(2) 0.013(2)
O2 0.092(3) 0.048(3) 0.076(3) 0.007(2) -0.012(3) -0.012(2)
O3 0.072(3) 0.047(3) 0.072(3) -0.006(2) -0.005(2) 0.000(2)
O4 0.0339(18) 0.041(2) 0.041(2) -0.0008(17) -0.0031(16) 0.0037(15)
O5 0.0373(19) 0.047(2) 0.045(2) 0.0022(19) 0.0066(16) -0.0029(16)
O6 0.047(2) 0.093(3) 0.052(3) 0.005(2) 0.021(2) -0.003(2)
O7 0.0317(18) 0.043(2) 0.036(2) 0.0016(16) 0.0006(15) 0.0017(15)
O8 0.0299(17) 0.045(2) 0.049(2) -0.0035(18) 0.0104(16) 0.0004(15)
O9 0.045(2) 0.064(3) 0.084(3) -0.005(2) 0.029(2) -0.0116(19)
O10 0.0363(18) 0.047(2) 0.045(2) 0.0000(18) 0.0064(16) 0.0039(16)
O11 0.0264(17) 0.048(2) 0.047(2) 0.0015(18) 0.0042(15) -0.0015(15)
O12 0.063(2) 0.054(3) 0.056(3) -0.009(2) 0.023(2) 0.002(2)
O13 0.046(2) 0.058(3) 0.057(3) 0.008(2) 0.0064(19) 0.0135(19)
O14 0.045(2) 0.059(3) 0.054(3) 0.001(2) 0.0029(19) 0.0005(19)
N1 0.038(2) 0.047(3) 0.050(3) -0.006(2) 0.006(2) 0.002(2)
N2 0.042(2) 0.034(3) 0.041(3) 0.004(2) 0.001(2) 0.0011(19)
N3 0.039(2) 0.044(3) 0.038(3) 0.000(2) 0.0050(19) 0.001(2)
N4 0.037(2) 0.066(3) 0.041(3) 0.002(2) 0.011(2) 0.003(2)
N5 0.035(2) 0.040(3) 0.038(3) -0.001(2) 0.008(2) -0.0009(18)
N6 0.038(2) 0.048(3) 0.057(3) 0.002(2) 0.013(2) -0.001(2)
N7 0.033(2) 0.033(2) 0.052(3) -0.002(2) 0.009(2) -0.0015(18)
N8 0.042(2) 0.046(3) 0.046(3) -0.004(2) 0.011(2) 0.003(2)
N9 0.027(2) 0.038(3) 0.044(3) 0.003(2) 0.0050(19) 0.0023(18)
N10 0.031(2) 0.052(3) 0.040(3) -0.005(2) 0.0075(19) 0.006(2)
C1 0.045(4) 0.109(6) 0.088(5) 0.007(5) 0.025(4) 0.009(4)
C2 0.037(3) 0.045(4) 0.059(4) -0.006(3) 0.008(3) -0.002(3)
C3 0.038(3) 0.041(3) 0.041(3) -0.004(3) -0.004(2) 0.005(2)
C4 0.044(3) 0.050(4) 0.062(4) -0.003(3) -0.003(3) 0.005(3)
C5 0.072(4) 0.043(4) 0.052(4) 0.009(3) -0.001(3) 0.008(3)
C6 0.066(4) 0.034(3) 0.042(3) -0.002(3) 0.009(3) -0.005(3)
C7 0.090(5) 0.053(4) 0.049(4) 0.007(3) 0.020(4) -0.005(4)
C8 0.080(5) 0.059(4) 0.056(4) -0.003(3) 0.029(4) -0.013(3)
C9 0.064(4) 0.049(4) 0.061(4) 0.002(3) 0.023(3) -0.010(3)
C10 0.050(3) 0.038(3) 0.037(3) -0.003(3) 0.009(3) -0.006(2)
C11 0.045(3) 0.033(3) 0.036(3) -0.001(2) 0.007(2) -0.003(2)
C12 0.131(7) 0.050(5) 0.110(7) 0.015(5) -0.032(6) -0.010(5)
C13 0.058(4) 0.056(4) 0.051(4) 0.002(3) 0.009(3) -0.013(3)
C14 0.049(3) 0.053(4) 0.044(4) 0.002(3) 0.006(3) -0.009(3)
C15 0.068(4) 0.057(4) 0.060(4) 0.000(3) -0.001(3) -0.019(3)
C16 0.043(3) 0.076(5) 0.056(4) -0.005(4) -0.003(3) -0.010(3)
C17 0.040(3) 0.066(4) 0.036(3) 0.001(3) 0.006(2) -0.003(3)
C18 0.034(3) 0.079(5) 0.038(3) -0.003(3) -0.003(2) 0.006(3)
C19 0.048(3) 0.069(5) 0.039(4) 0.003(3) 0.003(3) 0.021(3)
C20 0.042(3) 0.060(4) 0.042(3) 0.003(3) 0.000(2) 0.008(3)
C21 0.038(3) 0.050(4) 0.034(3) -0.005(3) 0.007(2) 0.007(2)
C22 0.033(3) 0.058(4) 0.033(3) -0.005(3) 0.004(2) 0.001(2)
C23 0.052(4) 0.146(8) 0.069(5) 0.013(5) 0.028(4) -0.010(4)
C24 0.040(3) 0.054(4) 0.054(4) -0.005(3) 0.018(3) -0.001(3)
C25 0.040(3) 0.050(4) 0.044(4) 0.000(3) 0.007(3) -0.005(2)
C26 0.054(4) 0.087(5) 0.037(4) 0.003(3) 0.011(3) 0.004(3)
C27 0.050(4) 0.095(5) 0.040(4) -0.001(3) -0.006(3) -0.004(3)
C28 0.039(3) 0.058(4) 0.038(3) 0.003(3) 0.007(2) -0.001(2)
C29 0.033(3) 0.073(5) 0.047(4) 0.001(3) -0.010(3) -0.001(3)
C30 0.034(3) 0.061(4) 0.059(4) -0.006(3) 0.005(3) -0.003(3)
C31 0.035(3) 0.050(4) 0.052(4) 0.001(3) 0.011(3) 0.000(2)
C32 0.034(3) 0.035(3) 0.041(3) -0.002(2) 0.003(2) 0.004(2)
C33 0.034(3) 0.035(3) 0.036(3) -0.001(2) 0.003(2) 0.001(2)
C34 0.061(4) 0.085(5) 0.098(6) -0.016(4) 0.044(4) -0.010(4)
C35 0.041(3) 0.040(3) 0.057(4) 0.006(3) 0.017(3) 0.004(3)
C36 0.041(3) 0.035(3) 0.052(4) 0.004(3) 0.008(3) -0.002(2)
C37 0.041(3) 0.054(4) 0.066(4) 0.003(3) 0.008(3) -0.011(3)
C38 0.049(3) 0.065(4) 0.053(4) 0.000(3) -0.003(3) -0.014(3)
C39 0.048(3) 0.052(4) 0.048(4) -0.001(3) 0.005(3) -0.010(3)
C40 0.056(4) 0.069(4) 0.049(4) -0.021(3) 0.003(3) -0.016(3)
C41 0.075(4) 0.065(4) 0.050(4) -0.009(3) 0.016(3) 0.001(3)
C42 0.047(3) 0.060(4) 0.043(4) -0.007(3) 0.011(3) -0.001(3)
C43 0.036(3) 0.037(3) 0.041(3) 0.002(3) 0.002(2) -0.001(2)
C44 0.042(3) 0.035(3) 0.048(4) 0.000(3) 0.011(3) 0.004(2)
C45 0.079(5) 0.066(5) 0.078(5) -0.006(4) 0.045(4) 0.001(3)
C46 0.033(3) 0.053(4) 0.041(3) -0.001(3) 0.009(2) 0.003(2)
C47 0.037(3) 0.045(3) 0.041(3) -0.003(3) -0.001(2) 0.000(2)
C48 0.044(3) 0.049(4) 0.058(4) -0.007(3) 0.010(3) -0.002(3)
C49 0.048(3) 0.042(3) 0.059(4) -0.007(3) 0.008(3) -0.004(3)
C50 0.033(3) 0.045(3) 0.050(4) 0.004(3) 0.001(2) -0.005(2)
C51 0.039(3) 0.055(4) 0.059(4) 0.016(3) 0.004(3) -0.012(3)
C52 0.038(3) 0.057(4) 0.055(4) 0.016(3) 0.007(3) -0.006(3)
C53 0.043(3) 0.057(4) 0.043(3) 0.006(3) 0.008(3) 0.006(3)
C54 0.030(3) 0.039(3) 0.046(3) 0.006(3) -0.001(2) 0.001(2)
C55 0.026(2) 0.045(3) 0.046(3) 0.005(3) 0.003(2) 0.001(2)
C56 0.061(4) 0.057(4) 0.069(4) 0.018(3) 0.025(3) 0.013(3)
C57 0.043(3) 0.058(4) 0.035(3) 0.000(3) 0.012(3) 0.007(3)
C58 0.038(3) 0.051(4) 0.036(3) -0.004(3) 0.005(2) 0.004(3)
C59 0.039(3) 0.065(5) 0.048(4) -0.005(3) 0.003(3) 0.006(3)
C60 0.030(3) 0.073(5) 0.052(4) -0.015(3) 0.000(2) 0.000(3)
C61 0.036(3) 0.065(4) 0.041(3) -0.013(3) 0.005(2) 0.002(3)
C62 0.037(3) 0.066(4) 0.064(4) -0.018(3) 0.005(3) -0.007(3)
C63 0.047(3) 0.050(4) 0.067(4) -0.008(3) 0.011(3) -0.010(3)
C64 0.041(3) 0.048(4) 0.055(4) -0.006(3) 0.005(3) -0.001(3)
C65 0.029(3) 0.043(3) 0.042(3) -0.001(3) 0.008(2) 0.000(2)
C66 0.034(3) 0.049(4) 0.043(3) -0.008(3) 0.012(2) 0.004(2)
P1 0.0461(9) 0.0598(11) 0.0747(12) 0.0008(9) 0.0244(8) 0.0016(7)
F1 0.080(3) 0.063(3) 0.101(3) -0.006(2) 0.038(2) 0.0094(19)
F2 0.115(3) 0.089(3) 0.097(3) 0.013(3) 0.037(3) 0.054(3)
F3 0.058(2) 0.083(3) 0.081(3) 0.014(2) 0.0313(19) 0.0017(18)
F4 0.059(2) 0.134(4) 0.095(3) -0.005(3) 0.013(2) -0.024(2)
F5 0.099(3) 0.098(3) 0.083(3) 0.015(2) 0.047(2) 0.004(2)
F6 0.068(2) 0.075(3) 0.105(3) 0.004(2) 0.026(2) -0.0211(19)
P2 0.0496(10) 0.134(2) 0.0643(13) 0.0007(13) 0.0001(9) -0.0057(11)
F7 0.135(5) 0.306(11) 0.127(6) -0.048(6) -0.009(4) -0.040(6)
F8 0.123(6) 0.88(3) 0.065(4) -0.061(9) 0.017(4) -0.181(11)
F9 0.129(5) 0.420(15) 0.102(5) 0.008(7) 0.039(4) -0.069(7)
F10 0.41(2) 0.131(9) 0.58(3) -0.048(13) 0.12(2) 0.039(11)
F11 0.076(4) 0.530(19) 0.157(6) -0.092(8) 0.048(4) -0.083(6)
F12 0.363(17) 0.247(13) 0.60(3) 0.209(17) 0.22(2) 0.195(13)
O15 0.232(11) 0.214(12) 0.163(9) -0.014(9) 0.044(8) -0.051(9)
C67 0.27(2) 0.22(2) 0.22(2) 0.112(16) -0.046(16) 0.021(15)
C68 0.29(3) 0.22(2) 0.27(3) -0.12(2) 0.11(2) 0.009(19)
C69 0.235(17) 0.128(12) 0.151(13) 0.042(10) -0.073(12) -0.053(11)
C70 0.220(15) 0.076(8) 0.194(15) -0.015(9) -0.042(11) -0.024(9)

loop_
_atom_type_symbol
_atom_type_description
_atom_type_scat_dispersion_real
_atom_type_scat_dispersion_imag
_atom_type_scat_source
Mn Mn 0.3370 0.7280 'International Tables Vol C Tables 4.2.6.8 and 6.1.1.4'
P P 0.1020 0.0940 'International Tables Vol C Tables 4.2.6.8 and 6.1.1.4'
O O 0.0110 0.0060 'International Tables Vol C Tables 4.2.6.8 and 6.1.1.4'
N N 0.0060 0.0030 'International Tables Vol C Tables 4.2.6.8 and 6.1.1.4'
C C 0.0030 0.0020 'International Tables Vol C Tables 4.2.6.8 and 6.1.1.4'
F F 0.0170 0.0100 'International Tables Vol C Tables 4.2.6.8 and 6.1.1.4'
H H 0.0000 0.0000 'International Tables Vol C Tables 4.2.6.8 and 6.1.1.4'

loop_
_geom_angle_atom_site_label_1
_geom_angle_atom_site_label_2
_geom_angle_atom_site_label_3
_geom_angle
_geom_angle_site_symmetry_3
O4 Mn1 O5 99.08(13) .
O4 Mn1 O7 72.27(12) .
O4 Mn1 N1 110.59(15) .
O4 Mn1 N3 74.56(14) .
O5 Mn1 O7 81.20(12) .
N1 Mn1 O5 145.37(15) .
N1 Mn1 O7 90.96(14) .
N2 Mn1 O4 152.81(15) .
N2 Mn1 O5 73.08(14) .
N2 Mn1 O7 80.74(14) .
N2 Mn1 N1 72.37(16) .
N2 Mn1 N3 128.80(17) .
N3 Mn1 O5 84.57(14) .
N3 Mn1 O7 141.10(14) .
N3 Mn1 N1 119.68(16) .
O5 Mn2 O7 81.13(12) .
O5 Mn2 O8 152.44(13) .
O5 Mn2 N4 102.10(16) .
O5 Mn2 N5 94.95(14) .
O8 Mn2 O7 75.95(11) .
O8 Mn2 N4 105.41(15) .
O8 Mn2 N5 91.81(14) .
O11 Mn2 O5 103.10(14) .
O11 Mn2 O7 116.37(12) .
O11 Mn2 O8 74.38(13) .
O11 Mn2 N4 98.83(15) .
O11 Mn2 N5 161.32(15) .
N4 Mn2 O7 143.16(14) .
N5 Mn2 O7 70.83(13) .
N5 Mn2 N4 72.33(16) .
O4 Mn3 O7 76.11(13) .
O4 Mn3 O8 109.10(13) .
O4 Mn3 O10 99.84(13) .
O4 Mn3 N6 104.76(16) .
O4 Mn3 N7 161.28(15) .
O7 Mn3 O8 75.71(12) .
O7 Mn3 N6 100.84(14) .
O7 Mn3 N7 85.90(14) .
O10 Mn3 O7 151.05(13) .
O10 Mn3 O8 78.81(13) .
O10 Mn3 N6 107.84(16) .
O10 Mn3 N7 98.41(15) .
N6 Mn3 O8 143.80(15) .
N7 Mn3 O8 70.54(13) .
N7 Mn3 N6 73.28(16) .
O8 Mn4 O10 78.96(12) .
O8 Mn4 N8 91.36(14) .
O11 Mn4 O8 71.21(12) .
O11 Mn4 O10 102.26(13) .
O11 Mn4 N8 109.49(15) .
O11 Mn4 N9 155.37(13) .
O11 Mn4 N10 73.17(14) .
N8 Mn4 O10 141.73(15) .
N9 Mn4 O8 84.16(13) .
N9 Mn4 O10 71.64(14) .
N9 Mn4 N8 70.57(16) .
N9 Mn4 N10 131.46(16) .
N10 Mn4 O8 144.38(16) .
N10 Mn4 O10 108.67(14) .
N10 Mn4 N8 100.69(15) .
C2 O1 C1 115.3(5) .
C13 O2 C12 116.3(5) .
Mn3 O4 Mn1 109.04(15) .
C21 O4 Mn1 116.1(3) .
C21 O4 Mn3 132.2(3) .
Mn2 O5 Mn1 97.80(14) .
C10 O5 Mn1 113.4(3) .
C10 O5 Mn2 111.0(3) .
C24 O6 C23 116.3(5) .
Mn1 O7 Mn2 89.35(11) .
Mn3 O7 Mn1 100.39(13) .
Mn3 O7 Mn2 90.78(11) .
C32 O7 Mn1 125.8(3) .
C32 O7 Mn2 112.3(3) .
C32 O7 Mn3 126.8(3) .
Mn2 O8 Mn3 90.68(12) .
Mn2 O8 Mn4 102.92(14) .
Mn4 O8 Mn3 92.52(13) .
C43 O8 Mn2 122.3(3) .
C43 O8 Mn3 112.9(3) .
C43 O8 Mn4 126.1(3) .
C35 O9 C34 118.3(5) .
Mn3 O10 Mn4 100.35(15) .
C54 O10 Mn3 117.6(3) .
C54 O10 Mn4 114.0(3) .
Mn2 O11 Mn4 110.95(15) .
C65 O11 Mn2 128.9(3) .
C65 O11 Mn4 118.9(3) .
C46 O12 C45 116.7(5) .
C57 O13 C56 118.7(5) .
C2 N1 Mn1 115.4(4) .
C3 N2 Mn1 120.3(4) .
C3 N2 C11 120.2(4) .
C11 N2 Mn1 119.3(3) .
C14 N3 Mn1 127.5(4) .
C14 N3 C22 119.5(5) .
C22 N3 Mn1 112.1(3) .
C24 N4 Mn2 115.2(4) .
C25 N5 Mn2 119.2(3) .
C25 N5 C33 120.5(4) .
C33 N5 Mn2 120.2(3) .
C35 N6 Mn3 114.6(4) .
C36 N7 Mn3 118.1(4) .
C36 N7 C44 120.3(5) .
C44 N7 Mn3 120.0(3) .
C46 N8 Mn4 116.1(4) .
C47 N9 Mn4 121.6(3) .
C47 N9 C55 119.5(5) .
C55 N9 Mn4 117.5(3) .
C58 N10 Mn4 126.9(4) .
C58 N10 C66 119.0(5) .
C66 N10 Mn4 113.9(3) .
O1 C1 H1A 109.5 .
O1 C1 H1B 109.5 .
O1 C1 H1C 109.5 .
H1A C1 H1B 109.5 .
H1A C1 H1C 109.5 .
H1B C1 H1C 109.5 .
O1 C2 C3 110.6(5) .
N1 C2 O1 130.2(5) .
N1 C2 C3 119.2(5) .
N2 C3 C2 112.2(4) .
N2 C3 C4 119.9(5) .
C4 C3 C2 127.9(5) .
C3 C4 H4 120.0 .
C5 C4 C3 120.1(5) .
C5 C4 H4 120.0 .
C4 C5 H5 119.7 .
C4 C5 C6 120.5(6) .
C6 C5 H5 119.7 .
C5 C6 C7 125.9(6) .
C11 C6 C5 116.5(5) .
C11 C6 C7 117.6(5) .
C6 C7 H7 120.2 .
C8 C7 C6 119.6(6) .
C8 C7 H7 120.2 .
C7 C8 H8 118.8 .
C7 C8 C9 122.4(6) .
C9 C8 H8 118.8 .
C8 C9 H9 119.5 .
C10 C9 C8 120.9(6) .
C10 C9 H9 119.5 .
O5 C10 C9 125.2(5) .
O5 C10 C11 118.4(4) .
C9 C10 C11 116.3(5) .
N2 C11 C6 122.6(5) .
N2 C11 C10 114.7(5) .
C6 C11 C10 122.7(5) .
O2 C12 H12A 109.5 .
O2 C12 H12B 109.5 .
O2 C12 H12C 109.5 .
H12A C12 H12B 109.5 .
H12A C12 H12C 109.5 .
H12B C12 H12C 109.5 .
O2 C13 C14 113.0(5) .
O3 C13 O2 123.4(6) .
O3 C13 C14 123.5(6) .
N3 C14 C13 115.0(5) .
N3 C14 C15 122.2(6) .
C15 C14 C13 122.7(6) .
C14 C15 H15 119.9 .
C16 C15 C14 120.1(6) .
C16 C15 H15 119.9 .
C15 C16 H16 120.3 .
C15 C16 C17 119.4(5) .
C17 C16 H16 120.3 .
C16 C17 C22 117.2(5) .
C18 C17 C16 124.1(5) .
C18 C17 C22 118.7(5) .
C17 C18 H18 120.1 .
C19 C18 C17 119.7(5) .
C19 C18 H18 120.1 .
C18 C19 H19 118.7 .
C18 C19 C20 122.5(6) .
C20 C19 H19 118.7 .
C19 C20 H20 119.7 .
C19 C20 C21 120.7(6) .
C21 C20 H20 119.7 .
O4 C21 C20 124.3(5) .
O4 C21 C22 118.2(5) .
C20 C21 C22 117.5(5) .
N3 C22 C17 121.5(5) .
N3 C22 C21 117.9(4) .
C21 C22 C17 120.6(5) .
O6 C23 H23A 109.5 .
O6 C23 H23B 109.5 .
O6 C23 H23C 109.5 .
H23A C23 H23B 109.5 .
H23A C23 H23C 109.5 .
H23B C23 H23C 109.5 .
O6 C24 C25 112.3(5) .
N4 C24 O6 128.3(5) .
N4 C24 C25 119.4(5) .
N5 C25 C24 113.6(5) .
N5 C25 C26 122.9(5) .
C26 C25 C24 123.6(5) .
C25 C26 H26 121.1 .
C27 C26 C25 117.8(5) .
C27 C26 H26 121.1 .
C26 C27 H27 119.5 .
C26 C27 C28 121.1(5) .
C28 C27 H27 119.5 .
C27 C28 C29 124.3(5) .
C27 C28 C33 116.4(5) .
C29 C28 C33 119.3(5) .
C28 C29 H29 120.8 .
C30 C29 C28 118.5(5) .
C30 C29 H29 120.8 .
C29 C30 H30 118.6 .
C29 C30 C31 122.8(5) .
C31 C30 H30 118.6 .
C30 C31 H31 119.4 .
C32 C31 C30 121.2(5) .
C32 C31 H31 119.4 .
O7 C32 C31 124.5(5) .
O7 C32 C33 118.3(4) .
C31 C32 C33 117.3(5) .
N5 C33 C28 121.2(5) .
N5 C33 C32 117.8(4) .
C28 C33 C32 121.0(4) .
O9 C34 H34A 109.5 .
O9 C34 H34B 109.5 .
O9 C34 H34C 109.5 .
H34A C34 H34B 109.5 .
H34A C34 H34C 109.5 .
H34B C34 H34C 109.5 .
O9 C35 C36 111.4(5) .
N6 C35 O9 128.7(5) .
N6 C35 C36 119.8(5) .
N7 C36 C35 113.6(5) .
N7 C36 C37 122.5(5) .
C37 C36 C35 123.9(5) .
C36 C37 H37 120.7 .
C38 C37 C36 118.5(5) .
C38 C37 H37 120.7 .
C37 C38 H38 119.4 .
C37 C38 C39 121.2(5) .
C39 C38 H38 119.4 .
C38 C39 C44 116.6(5) .
C40 C39 C38 124.7(5) .
C40 C39 C44 118.6(5) .
C39 C40 H40 120.4 .
C41 C40 C39 119.2(5) .
C41 C40 H40 120.4 .
C40 C41 H41 118.9 .
C40 C41 C42 122.1(6) .
C42 C41 H41 118.9 .
C41 C42 H42 119.7 .
C43 C42 C41 120.7(5) .
C43 C42 H42 119.7 .
O8 C43 C42 123.8(5) .
O8 C43 C44 118.2(5) .
C42 C43 C44 117.9(5) .
N7 C44 C39 120.8(5) .
N7 C44 C43 117.7(5) .
C43 C44 C39 121.4(5) .
O12 C45 H45A 109.5 .
O12 C45 H45B 109.5 .
O12 C45 H45C 109.5 .
H45A C45 H45B 109.5 .
H45A C45 H45C 109.5 .
H45B C45 H45C 109.5 .
O12 C46 C47 111.6(5) .
N8 C46 O12 129.3(5) .
N8 C46 C47 119.1(5) .
N9 C47 C46 111.2(5) .
N9 C47 C48 123.8(5) .
C48 C47 C46 125.1(5) .
C47 C48 H48 121.3 .
C47 C48 C49 117.3(5) .
C49 C48 H48 121.3 .
C48 C49 H49 119.7 .
C48 C49 C50 120.6(5) .
C50 C49 H49 119.7 .
C49 C50 C51 125.0(5) .
C49 C50 C55 117.4(5) .
C55 C50 C51 117.6(5) .
C50 C51 H51 120.6 .
C52 C51 C50 118.7(5) .
C52 C51 H51 120.6 .
C51 C52 H52 118.3 .
C51 C52 C53 123.5(5) .
C53 C52 H52 118.3 .
C52 C53 H53 120.0 .
C54 C53 C52 120.1(5) .
C54 C53 H53 120.0 .
O10 C54 C53 124.8(5) .
O10 C54 C55 117.8(5) .
C53 C54 C55 117.3(5) .
N9 C55 C50 121.3(5) .
N9 C55 C54 115.9(5) .
C50 C55 C54 122.8(5) .
O13 C56 H56A 109.5 .
O13 C56 H56B 109.5 .
O13 C56 H56C 109.5 .
H56A C56 H56B 109.5 .
H56A C56 H56C 109.5 .
H56B C56 H56C 109.5 .
O13 C57 C58 112.2(5) .
O14 C57 O13 124.2(6) .
O14 C57 C58 123.5(5) .
N10 C58 C57 115.7(5) .
N10 C58 C59 122.7(5) .
C59 C58 C57 121.6(5) .
C58 C59 H59 120.5 .
C60 C59 C58 119.0(5) .
C60 C59 H59 120.5 .
C59 C60 H60 120.0 .
C59 C60 C61 120.1(5) .
C61 C60 H60 120.0 .
C60 C61 C62 124.2(5) .
C66 C61 C60 116.1(6) .
C66 C61 C62 119.7(5) .
C61 C62 H62 120.6 .
C63 C62 C61 118.9(5) .
C63 C62 H62 120.6 .
C62 C63 H63 119.0 .
C62 C63 C64 122.0(6) .
C64 C63 H63 119.0 .
C63 C64 H64 119.2 .
C65 C64 C63 121.6(5) .
C65 C64 H64 119.2 .
O11 C65 C64 125.5(5) .
O11 C65 C66 116.7(5) .
C64 C65 C66 117.8(5) .
N10 C66 C61 123.1(5) .
N10 C66 C65 116.9(4) .
C61 C66 C65 120.1(5) .
F1 P1 F3 88.3(2) .
F1 P1 F6 88.6(2) .
F2 P1 F1 178.1(3) .
F2 P1 F3 90.4(2) .
F2 P1 F4 90.8(3) .
F2 P1 F6 90.0(3) .
F3 P1 F6 87.9(2) .
F4 P1 F1 90.6(3) .
F4 P1 F3 90.4(2) .
F4 P1 F6 178.2(3) .
F5 P1 F1 91.5(2) .
F5 P1 F2 89.7(2) .
F5 P1 F3 178.5(2) .
F5 P1 F4 91.1(3) .
F5 P1 F6 90.6(2) .
F8 P2 F7 176.9(4) .
F8 P2 F9 89.4(4) .
F8 P2 F10 94.3(10) .
F8 P2 F11 93.3(4) .
F9 P2 F7 87.5(4) .
F10 P2 F7 85.7(8) .
F10 P2 F9 84.8(8) .
F10 P2 F11 92.7(8) .
F11 P2 F7 89.8(4) .
F11 P2 F9 176.4(5) .
F12 P2 F7 90.8(9) .
F12 P2 F8 88.9(9) .
F12 P2 F9 89.3(7) .
F12 P2 F10 173.2(10) .
F12 P2 F11 93.1(7) .
C69 O15 C68 121.5(15) .
C67 C68 O15 117(2) .
O15 C69 C70 105.4(14) .
C72 O16 C72 179.997(12) 3_567
O16 C72 C71 163(2) .

loop_
_geom_bond_atom_site_label_1
_geom_bond_atom_site_label_2
_geom_bond_distance
_geom_bond_site_symmetry_2
Mn1 O4 2.177(3) .
Mn1 O5 2.282(3) .
Mn1 O7 2.329(3) .
Mn1 N1 2.272(4) .
Mn1 N2 2.168(4) .
Mn1 N3 2.263(4) .
Mn2 O5 2.165(4) .
Mn2 O7 2.438(3) .
Mn2 O8 2.205(4) .
Mn2 O11 2.084(3) .
Mn2 N4 2.269(4) .
Mn2 N5 2.213(4) .
Mn3 O4 2.104(3) .
Mn3 O7 2.209(3) .
Mn3 O8 2.446(3) .
Mn3 O10 2.136(3) .
Mn3 N6 2.252(4) .
Mn3 N7 2.212(4) .
Mn4 O8 2.280(3) .
Mn4 O10 2.310(3) .
Mn4 O11 2.173(4) .
Mn4 N8 2.302(4) .
Mn4 N9 2.209(4) .
Mn4 N10 2.278(4) .
O1 C1 1.457(7) .
O1 C2 1.329(6) .
O2 C12 1.438(9) .
O2 C13 1.331(7) .
O3 C13 1.200(7) .
O4 C21 1.335(6) .
O5 C10 1.332(6) .
O6 C23 1.452(7) .
O6 C24 1.339(7) .
O7 C32 1.339(6) .
O8 C43 1.342(6) .
O9 C34 1.454(7) .
O9 C35 1.321(6) .
O10 C54 1.337(6) .
O11 C65 1.324(6) .
O12 C45 1.436(7) .
O12 C46 1.341(7) .
O13 C56 1.419(7) .
O13 C57 1.330(6) .
O14 C57 1.213(6) .
N1 C2 1.265(7) .
N2 C3 1.335(6) .
N2 C11 1.347(6) .
N3 C14 1.310(7) .
N3 C22 1.360(7) .
N4 C24 1.260(7) .
N5 C25 1.298(7) .
N5 C33 1.344(6) .
N6 C35 1.293(7) .
N7 C36 1.324(6) .
N7 C44 1.371(7) .
N8 C46 1.248(7) .
N9 C47 1.309(7) .
N9 C55 1.360(6) .
N10 C58 1.318(7) .
N10 C66 1.360(7) .
C1 H1A 0.9800 .
C1 H1B 0.9800 .
C1 H1C 0.9800 .
C2 C3 1.498(8) .
C3 C4 1.420(8) .
C4 H4 0.9500 .
C4 C5 1.346(8) .
C5 H5 0.9500 .
C5 C6 1.409(8) .
C6 C7 1.422(8) .
C6 C11 1.401(7) .
C7 H7 0.9500 .
C7 C8 1.356(9) .
C8 H8 0.9500 .
C8 C9 1.414(9) .
C9 H9 0.9500 .
C9 C10 1.370(8) .
C10 C11 1.447(7) .
C12 H12A 0.9800 .
C12 H12B 0.9800 .
C12 H12C 0.9800 .
C13 C14 1.487(9) .
C14 C15 1.416(8) .
C15 H15 0.9500 .
C15 C16 1.349(9) .
C16 H16 0.9500 .
C16 C17 1.417(9) .
C17 C18 1.400(8) .
C17 C22 1.433(7) .
C18 H18 0.9500 .
C18 C19 1.359(9) .
C19 H19 0.9500 .
C19 C20 1.385(7) .
C20 H20 0.9500 .
C20 C21 1.398(8) .
C21 C22 1.422(8) .
C23 H23A 0.9800 .
C23 H23B 0.9800 .
C23 H23C 0.9800 .
C24 C25 1.505(7) .
C25 C26 1.395(8) .
C26 H26 0.9500 .
C26 C27 1.367(8) .
C27 H27 0.9500 .
C27 C28 1.400(8) .
C28 C29 1.403(7) .
C28 C33 1.420(7) .
C29 H29 0.9500 .
C29 C30 1.382(8) .
C30 H30 0.9500 .
C30 C31 1.388(8) .
C31 H31 0.9500 .
C31 C32 1.377(7) .
C32 C33 1.440(7) .
C34 H34A 0.9800 .
C34 H34B 0.9800 .
C34 H34C 0.9800 .
C35 C36 1.487(8) .
C36 C37 1.403(8) .
C37 H37 0.9500 .
C37 C38 1.362(8) .
C38 H38 0.9500 .
C38 C39 1.422(8) .
C39 C40 1.387(8) .
C39 C44 1.424(8) .
C40 H40 0.9500 .
C40 C41 1.382(8) .
C41 H41 0.9500 .
C41 C42 1.403(8) .
C42 H42 0.9500 .
C42 C43 1.362(7) .
C43 C44 1.424(7) .
C45 H45A 0.9800 .
C45 H45B 0.9800 .
C45 H45C 0.9800 .
C46 C47 1.508(8) .
C47 C48 1.391(8) .
C48 H48 0.9500 .
C48 C49 1.391(8) .
C49 H49 0.9500 .
C49 C50 1.395(8) .
C50 C51 1.440(8) .
C50 C55 1.411(7) .
C51 H51 0.9500 .
C51 C52 1.365(8) .
C52 H52 0.9500 .
C52 C53 1.398(8) .
C53 H53 0.9500 .
C53 C54 1.393(7) .
C54 C55 1.426(7) .
C56 H56A 0.9800 .
C56 H56B 0.9800 .
C56 H56C 0.9800 .
C57 C58 1.467(8) .
C58 C59 1.403(7) .
C59 H59 0.9500 .
C59 C60 1.381(8) .
C60 H60 0.9500 .
C60 C61 1.420(8) .
C61 C62 1.428(9) .
C61 C66 1.417(7) .
C62 H62 0.9500 .
C62 C63 1.353(8) .
C63 H63 0.9500 .
C63 C64 1.416(8) .
C64 H64 0.9500 .
C64 C65 1.367(7) .
C65 C66 1.445(7) .
P1 F1 1.596(4) .
P1 F2 1.576(4) .
P1 F3 1.608(4) .
P1 F4 1.577(4) .
P1 F5 1.570(4) .
P1 F6 1.613(4) .
P2 F7 1.531(7) .
P2 F8 1.432(7) .
P2 F9 1.520(6) .
P2 F10 1.484(12) .
P2 F11 1.491(6) .
P2 F12 1.430(11) .
O15 C68 1.57(2) .
O15 C69 1.495(16) .
C67 C68 1.28(3) .
C69 C70 1.50(2) .
O16 C72 1.4006(10) 3_567
O16 C72 1.4006(10) .
C71 C72 1.5005(10) .
